data_7023557
loop_
_publ_author_name
'Chi, Yan-Hui'
'Shi, Jing-Min'
'Li, Hong-Nan'
'Wei, Wei'
'Cottrill, Ethan'
'Pan, Ning'
'Chen, Hu'
'Liang, Yuan'
'Yu, Li'
'Zhang, Yi-Quan'
'Hou, Chao'

_publ_section_title
;
 \p-\p Stacking, spin density and magnetic coupling strength.
;
_journal_issue 44
_journal_name_full 'Dalton transactions (Cambridge, England : 2003)'
_journal_page_first 15559
_journal_page_last 15569
_journal_paper_doi 10.1039/c3dt51476e
_journal_volume 42
_journal_year 2013
_chemical_formula_sum 'C15 H10 Cu N6 O6'
_chemical_formula_weight 433.83
_chemical_name_systematic
;
?
;
_space_group_IT_number 14
_symmetry_cell_setting monoclinic
_symmetry_space_group_name_Hall '-P 2ybc'
_symmetry_space_group_name_H-M 'P 1 21/c 1'
_atom_sites_solution_hydrogens geom
_atom_sites_solution_primary direct
_atom_sites_solution_secondary difmap
_audit_creation_method SHELXL-97
_cell_angle_alpha 90.00
_cell_angle_beta 111.111(3)
_cell_angle_gamma 90.00
_cell_formula_units_Z 4
_cell_length_a 7.7171(19)
_cell_length_b 25.760(6)
_cell_length_c 8.772(2)
_cell_measurement_reflns_used 2633
_cell_measurement_temperature 298(2)
_cell_measurement_theta_max 23.2405
_cell_measurement_theta_min 2.6115
_cell_volume 1626.8(7)
_computing_cell_refinement 'SAINT (Bruker, 1997)'
_computing_data_collection 'SMART (Bruker, 1997)'
_computing_data_reduction SAINT
_computing_molecular_graphics SHELXTL
_computing_publication_material 'SHELXTL and local programs'
_computing_structure_refinement SHELXTL
_computing_structure_solution 'SHELXTL (Bruker, 2001)'
_diffrn_ambient_temperature 298(2)
_diffrn_measured_fraction_theta_full 0.994
_diffrn_measured_fraction_theta_max 0.994
_diffrn_measurement_device_type 'Bruker Smart APEX CCD'
_diffrn_measurement_method '\f and \w scans'
_diffrn_radiation_monochromator graphite
_diffrn_radiation_source 'fine-focus sealed tube'
_diffrn_radiation_type MoK\a
_diffrn_radiation_wavelength 0.71073
_diffrn_reflns_av_R_equivalents 0.0329
_diffrn_reflns_av_sigmaI/netI 0.0418
_diffrn_reflns_limit_h_max 9
_diffrn_reflns_limit_h_min -8
_diffrn_reflns_limit_k_max 32
_diffrn_reflns_limit_k_min -31
_diffrn_reflns_limit_l_max 8
_diffrn_reflns_limit_l_min -11
_diffrn_reflns_number 9445
_diffrn_reflns_theta_full 26.99
_diffrn_reflns_theta_max 26.99
_diffrn_reflns_theta_min 2.61
_exptl_absorpt_coefficient_mu 1.395
_exptl_absorpt_correction_T_max 0.8731
_exptl_absorpt_correction_T_min 0.6639
_exptl_absorpt_correction_type multi-scan
_exptl_absorpt_process_details 'SADABS (Sheldrick, 1996)'
_exptl_crystal_colour blue
_exptl_crystal_density_diffrn 1.771
_exptl_crystal_density_method 'not measured'
_exptl_crystal_description prism
_exptl_crystal_F_000 876
_exptl_crystal_size_max 0.32
_exptl_crystal_size_mid 0.19
_exptl_crystal_size_min 0.10
_refine_diff_density_max 1.620
_refine_diff_density_min -0.730
_refine_diff_density_rms 0.092
_refine_ls_extinction_method none
_refine_ls_goodness_of_fit_ref 1.056
_refine_ls_hydrogen_treatment constr
_refine_ls_matrix_type full
_refine_ls_number_parameters 253
_refine_ls_number_reflns 3519
_refine_ls_number_restraints 1
_refine_ls_restrained_S_all 1.062
_refine_ls_R_factor_all 0.0762
_refine_ls_R_factor_gt 0.0595
_refine_ls_shift/su_max 0.001
_refine_ls_shift/su_mean 0.000
_refine_ls_structure_factor_coef Fsqd
_refine_ls_weighting_details 'calc w=1/[\s^2^(Fo^2^)+(0.0927P)^2^+1.0546P] where P=(Fo^2^+2Fc^2^)/3'
_refine_ls_weighting_scheme calc
_refine_ls_wR_factor_gt 0.1569
_refine_ls_wR_factor_ref 0.1652
_reflns_number_gt 2678
_reflns_number_total 3519
_reflns_threshold_expression >2sigma(I)
_cod_data_source_file c3dt51476e.txt
_cod_data_source_block 91126bm
_cod_depositor_comments
;
The following automatic conversions were performed:

'_symmetry_cell_setting' value 'Monoclinic' changed to 'monoclinic'
according to /home/saulius/struct/CIF-dictionaries/cif_core.dic
dictionary named 'cif_core.dic' version 2.4.2 from 2011-04-26.

Automatic conversion script
Id: cif_fix_values 1891 2012-01-12 08:04:46Z andrius 
;
_cod_original_cell_volume 1626.7(7)
_cod_original_sg_symbol_H-M P2(1)/c
_cod_database_code 7023557

loop_
_symmetry_equiv_pos_as_xyz
'x, y, z'
'-x, y+1/2, -z+1/2'
'-x, -y, -z'
'x, -y-1/2, z-1/2'

loop_
_atom_site_label
_atom_site_type_symbol
_atom_site_fract_x
_atom_site_fract_y
_atom_site_fract_z
_atom_site_U_iso_or_equiv
_atom_site_adp_type
_atom_site_occupancy
_atom_site_symmetry_multiplicity
_atom_site_calc_flag
_atom_site_refinement_flags
C1 C 0.3295(7) 0.78118(15) 0.9551(6) 0.0534(11) Uani 1 1 d .
H1 H 0.4079 0.8024 1.0367 0.064 Uiso 1 1 calc R
C2 C 0.4311(6) 0.69195(14) 1.0668(5) 0.0401(8) Uani 1 1 d .
C3 C 0.5793(6) 0.70182(17) 1.2131(5) 0.0509(10) Uani 1 1 d .
H3 H 0.6295 0.7349 1.2383 0.061 Uiso 1 1 calc R
C4 C 0.6474(6) 0.66119(19) 1.3173(5) 0.0525(11) Uani 1 1 d .
H4 H 0.7444 0.6669 1.4160 0.063 Uiso 1 1 calc R
C5 C 0.5746(6) 0.61110(17) 1.2791(5) 0.0454(9) Uani 1 1 d .
C6 C 0.4316(5) 0.60500(14) 1.1280(5) 0.0390(8) Uani 1 1 d .
C7 C 0.6293(6) 0.56552(18) 1.3799(5) 0.0535(11) Uani 1 1 d .
H7 H 0.7213 0.5680 1.4831 0.064 Uiso 1 1 calc R
C8 C 0.5488(6) 0.51909(17) 1.3265(5) 0.0519(10) Uani 1 1 d .
H8 H 0.5875 0.4904 1.3946 0.062 Uiso 1 1 calc R
C9 C 0.3482(5) 0.55632(14) 1.0695(5) 0.0391(8) Uani 1 1 d .
C10 C 0.4056(6) 0.51245(15) 1.1686(5) 0.0436(9) Uani 1 1 d .
C11 C 0.3171(6) 0.46561(16) 1.1023(6) 0.0511(10) Uani 1 1 d .
H11 H 0.3490 0.4352 1.1630 0.061 Uiso 1 1 calc R
C12 C 0.1864(6) 0.46473(16) 0.9514(6) 0.0509(10) Uani 1 1 d .
H12 H 0.1286 0.4336 0.9076 0.061 Uiso 1 1 calc R
C13 C 0.1372(6) 0.51076(16) 0.8597(5) 0.0465(9) Uani 1 1 d .
H13 H 0.0472 0.5094 0.7553 0.056 Uiso 1 1 calc R
C14 C 0.1123(7) 0.75182(17) 0.7325(6) 0.0539(11) Uani 1 1 d .
H14 H 0.0136 0.7513 0.6328 0.065 Uiso 1 1 calc R
C15 C 0.1897(7) 0.79677(18) 0.8193(6) 0.0611(13) Uani 1 1 d .
H15 H 0.1522 0.8308 0.7894 0.073 Uiso 1 1 calc R
Cu1 Cu 0.16609(7) 0.630534(17) 0.82138(6) 0.0417(2) Uani 1 1 d U
N1 N 0.3337(5) 0.72887(12) 0.9499(4) 0.0430(8) Uani 1 1 d .
N2 N 0.1983(5) 0.71034(13) 0.8112(4) 0.0459(8) Uani 1 1 d .
N3 N 0.3633(4) 0.64514(12) 1.0263(4) 0.0389(7) Uani 1 1 d .
N4 N 0.2147(4) 0.55591(12) 0.9171(4) 0.0393(7) Uani 1 1 d .
N5 N -0.1908(5) 0.66627(14) 0.8539(5) 0.0499(9) Uani 1 1 d .
N6 N 0.1656(6) 0.59670(13) 0.5348(5) 0.0558(10) Uani 1 1 d .
O1 O 0.3285(5) 0.60623(13) 0.6180(4) 0.0627(8) Uani 1 1 d .
O2 O 0.0413(4) 0.60981(13) 0.5943(4) 0.0587(8) Uani 1 1 d .
O3 O 0.1153(7) 0.57647(16) 0.4011(4) 0.0931(14) Uani 1 1 d .
O4 O -0.2277(8) 0.6738(3) 0.7090(6) 0.129(2) Uani 1 1 d .
O5 O -0.0550(6) 0.64229(18) 0.9306(7) 0.0956(15) Uani 1 1 d U
O6 O -0.2944(9) 0.6852(3) 0.9069(9) 0.150(3) Uani 1 1 d .

loop_
_atom_site_aniso_label
_atom_site_aniso_U_11
_atom_site_aniso_U_22
_atom_site_aniso_U_33
_atom_site_aniso_U_23
_atom_site_aniso_U_13
_atom_site_aniso_U_12
C1 0.073(3) 0.037(2) 0.061(3) -0.0055(19) 0.038(3) -0.006(2)
C2 0.040(2) 0.040(2) 0.043(2) -0.0058(16) 0.0183(17) -0.0019(16)
C3 0.045(2) 0.051(2) 0.055(3) -0.016(2) 0.015(2) -0.0109(19)
C4 0.042(2) 0.063(3) 0.045(2) -0.011(2) 0.0073(19) -0.0059(19)
C5 0.041(2) 0.052(2) 0.043(2) -0.0052(18) 0.0145(17) 0.0021(18)
C6 0.039(2) 0.039(2) 0.041(2) -0.0028(16) 0.0167(16) 0.0017(16)
C7 0.044(2) 0.067(3) 0.043(2) 0.004(2) 0.0076(18) 0.006(2)
C8 0.055(3) 0.053(2) 0.048(2) 0.012(2) 0.019(2) 0.012(2)
C9 0.039(2) 0.0376(19) 0.044(2) 0.0005(16) 0.0181(17) 0.0037(15)
C10 0.044(2) 0.044(2) 0.048(2) 0.0016(17) 0.0215(18) 0.0037(17)
C11 0.058(3) 0.039(2) 0.064(3) 0.0062(19) 0.031(2) 0.0055(18)
C12 0.053(3) 0.037(2) 0.068(3) -0.0039(19) 0.028(2) -0.0077(18)
C13 0.045(2) 0.048(2) 0.047(2) -0.0097(18) 0.0164(18) -0.0062(18)
C14 0.059(3) 0.050(2) 0.055(3) 0.011(2) 0.024(2) 0.006(2)
C15 0.084(4) 0.039(2) 0.072(3) 0.008(2) 0.042(3) 0.005(2)
Cu1 0.0401(3) 0.0387(3) 0.0406(3) -0.00201(19) 0.0076(2) 0.00004(19)
N1 0.048(2) 0.0389(16) 0.0456(18) -0.0030(14) 0.0210(16) -0.0029(14)
N2 0.045(2) 0.0432(18) 0.047(2) 0.0007(15) 0.0136(16) -0.0009(14)
N3 0.0371(18) 0.0375(16) 0.0413(17) -0.0060(13) 0.0132(14) -0.0028(13)
N4 0.0374(17) 0.0369(16) 0.0420(18) -0.0039(13) 0.0124(14) 0.0000(13)
N5 0.040(2) 0.052(2) 0.060(2) -0.0018(17) 0.0216(18) 0.0040(16)
N6 0.076(3) 0.0375(18) 0.046(2) -0.0001(15) 0.012(2) 0.0048(18)
O1 0.062(2) 0.060(2) 0.065(2) -0.0017(17) 0.0217(17) 0.0056(16)
O2 0.0488(19) 0.0620(19) 0.0471(17) -0.0047(15) -0.0049(14) -0.0005(15)
O3 0.141(4) 0.080(3) 0.048(2) -0.0233(19) 0.021(2) -0.007(3)
O4 0.110(4) 0.207(7) 0.069(3) -0.030(3) 0.031(3) -0.030(4)
O5 0.061(3) 0.101(3) 0.145(4) 0.059(3) 0.061(3) 0.029(2)
O6 0.158(5) 0.161(5) 0.189(6) 0.067(5) 0.130(5) 0.092(4)

loop_
_atom_type_symbol
_atom_type_description
_atom_type_scat_dispersion_real
_atom_type_scat_dispersion_imag
_atom_type_scat_source
C C 0.0033 0.0016 'International Tables Vol C Tables 4.2.6.8 and 6.1.1.4'
H H 0.0000 0.0000 'International Tables Vol C Tables 4.2.6.8 and 6.1.1.4'
N N 0.0061 0.0033 'International Tables Vol C Tables 4.2.6.8 and 6.1.1.4'
O O 0.0106 0.0060 'International Tables Vol C Tables 4.2.6.8 and 6.1.1.4'
Cu Cu 0.3201 1.2651 'International Tables Vol C Tables 4.2.6.8 and 6.1.1.4'

loop_
_geom_angle_atom_site_label_1
_geom_angle_atom_site_label_2
_geom_angle_atom_site_label_3
_geom_angle
C15 C1 N1 106.8(4)
C15 C1 H1 126.6
N1 C1 H1 126.6
N3 C2 C3 122.0(4)
N3 C2 N1 111.7(3)
C3 C2 N1 126.3(4)
C4 C3 C2 117.7(4)
C4 C3 H3 121.1
C2 C3 H3 121.1
C3 C4 C5 121.5(4)
C3 C4 H4 119.2
C5 C4 H4 119.2
C6 C5 C4 116.3(4)
C6 C5 C7 116.7(4)
C4 C5 C7 127.0(4)
N3 C6 C5 122.1(4)
N3 C6 C9 114.9(3)
C5 C6 C9 123.0(4)
C8 C7 C5 120.8(4)
C8 C7 H7 119.6
C5 C7 H7 119.6
C7 C8 C10 122.5(4)
C7 C8 H8 118.8
C10 C8 H8 118.8
N4 C9 C10 124.2(4)
N4 C9 C6 116.5(3)
C10 C9 C6 119.3(4)
C9 C10 C11 116.1(4)
C9 C10 C8 117.7(4)
C11 C10 C8 126.2(4)
C12 C11 C10 120.1(4)
C12 C11 H11 119.9
C10 C11 H11 119.9
C11 C12 C13 120.1(4)
C11 C12 H12 120.0
C13 C12 H12 120.0
N4 C13 C12 122.2(4)
N4 C13 H13 118.9
C12 C13 H13 118.9
N2 C14 C15 110.6(4)
N2 C14 H14 124.7
C15 C14 H14 124.7
C1 C15 C14 106.5(4)
C1 C15 H15 126.8
C14 C15 H15 126.8
N3 Cu1 O2 160.00(15)
N3 Cu1 N2 77.31(13)
O2 Cu1 N2 104.48(14)
N3 Cu1 N4 80.59(13)
O2 Cu1 N4 96.35(13)
N2 Cu1 N4 157.91(13)
N3 Cu1 O5 92.39(17)
O2 Cu1 O5 107.45(18)
N2 Cu1 O5 90.33(15)
N4 Cu1 O5 90.38(13)
C1 N1 N2 111.0(4)
C1 N1 C2 131.7(4)
N2 N1 C2 116.7(3)
C14 N2 N1 105.2(4)
C14 N2 Cu1 141.4(3)
N1 N2 Cu1 111.8(2)
C2 N3 C6 120.3(3)
C2 N3 Cu1 122.4(3)
C6 N3 Cu1 117.3(3)
C13 N4 C9 117.3(3)
C13 N4 Cu1 132.0(3)
C9 N4 Cu1 110.6(2)
O6 N5 O5 125.5(5)
O6 N5 O4 114.5(5)
O5 N5 O4 120.0(5)
O3 N6 O1 124.2(5)
O3 N6 O2 118.6(5)
O1 N6 O2 117.2(4)
N6 O2 Cu1 108.6(3)
N5 O5 Cu1 118.3(3)

loop_
_geom_bond_atom_site_label_1
_geom_bond_atom_site_label_2
_geom_bond_distance
C1 C15 1.349(7)
C1 N1 1.349(5)
C1 H1 0.9300
C2 N3 1.311(5)
C2 C3 1.401(6)
C2 N1 1.402(5)
C3 C4 1.364(6)
C3 H3 0.9300
C4 C5 1.399(6)
C4 H4 0.9300
C5 C6 1.394(6)
C5 C7 1.439(6)
C6 N3 1.343(5)
C6 C9 1.419(5)
C7 C8 1.351(6)
C7 H7 0.9300
C8 C10 1.438(6)
C8 H8 0.9300
C9 N4 1.362(5)
C9 C10 1.397(5)
C10 C11 1.405(6)
C11 C12 1.345(6)
C11 H11 0.9300
C12 C13 1.406(6)
C12 H12 0.9300
C13 N4 1.322(5)
C13 H13 0.9300
C14 N2 1.315(6)
C14 C15 1.396(7)
C14 H14 0.9300
C15 H15 0.9300
Cu1 N3 1.929(3)
Cu1 O2 1.949(3)
Cu1 N2 2.076(3)
Cu1 N4 2.077(3)
Cu1 O5 2.257(4)
N1 N2 1.372(5)
N5 O6 1.166(6)
N5 O5 1.194(5)
N5 O4 1.214(6)
N6 O3 1.212(5)
N6 O1 1.230(5)
N6 O2 1.291(5)

loop_
_geom_torsion_atom_site_label_1
_geom_torsion_atom_site_label_2
_geom_torsion_atom_site_label_3
_geom_torsion_atom_site_label_4
_geom_torsion
N3 C2 C3 C4 -2.8(6)
N1 C2 C3 C4 175.2(4)
C2 C3 C4 C5 1.1(7)
C3 C4 C5 C6 1.1(6)
C3 C4 C5 C7 -177.8(4)
C4 C5 C6 N3 -1.9(6)
C7 C5 C6 N3 177.1(4)
C4 C5 C6 C9 177.7(4)
C7 C5 C6 C9 -3.3(6)
C6 C5 C7 C8 2.1(6)
C4 C5 C7 C8 -179.0(4)
C5 C7 C8 C10 -0.1(7)
N3 C6 C9 N4 1.9(5)
C5 C6 C9 N4 -177.7(3)
N3 C6 C9 C10 -178.0(3)
C5 C6 C9 C10 2.4(6)
N4 C9 C10 C11 0.3(6)
C6 C9 C10 C11 -179.9(4)
N4 C9 C10 C8 179.8(4)
C6 C9 C10 C8 -0.3(6)
C7 C8 C10 C9 -0.8(6)
C7 C8 C10 C11 178.7(4)
C9 C10 C11 C12 0.4(6)
C8 C10 C11 C12 -179.1(4)
C10 C11 C12 C13 -0.3(6)
C11 C12 C13 N4 -0.4(7)
N1 C1 C15 C14 -0.6(5)
N2 C14 C15 C1 0.7(5)
C15 C1 N1 N2 0.3(5)
C15 C1 N1 C2 -169.9(4)
N3 C2 N1 C1 165.0(4)
C3 C2 N1 C1 -13.2(7)
N3 C2 N1 N2 -4.8(5)
C3 C2 N1 N2 177.0(4)
C15 C14 N2 N1 -0.5(5)
C15 C14 N2 Cu1 162.5(4)
C1 N1 N2 C14 0.1(5)
C2 N1 N2 C14 171.9(3)
C1 N1 N2 Cu1 -168.6(3)
C2 N1 N2 Cu1 3.3(4)
N3 Cu1 N2 C14 -163.1(5)
O2 Cu1 N2 C14 37.4(5)
N4 Cu1 N2 C14 -162.5(4)
O5 Cu1 N2 C14 -70.7(5)
N3 Cu1 N2 N1 -0.8(2)
O2 Cu1 N2 N1 -160.3(3)
N4 Cu1 N2 N1 -0.2(5)
O5 Cu1 N2 N1 91.6(3)
C3 C2 N3 C6 2.1(6)
N1 C2 N3 C6 -176.1(3)
C3 C2 N3 Cu1 -177.4(3)
N1 C2 N3 Cu1 4.3(5)
C5 C6 N3 C2 0.3(6)
C9 C6 N3 C2 -179.3(3)
C5 C6 N3 Cu1 179.8(3)
C9 C6 N3 Cu1 0.2(4)
O2 Cu1 N3 C2 95.4(5)
N2 Cu1 N3 C2 -2.1(3)
N4 Cu1 N3 C2 178.1(3)
O5 Cu1 N3 C2 -91.9(3)
O2 Cu1 N3 C6 -84.1(5)
N2 Cu1 N3 C6 178.4(3)
N4 Cu1 N3 C6 -1.4(3)
O5 Cu1 N3 C6 88.6(3)
C12 C13 N4 C9 1.1(6)
C12 C13 N4 Cu1 -176.4(3)
C10 C9 N4 C13 -1.0(6)
C6 C9 N4 C13 179.1(4)
C10 C9 N4 Cu1 177.0(3)
C6 C9 N4 Cu1 -2.9(4)
N3 Cu1 N4 C13 179.9(4)
O2 Cu1 N4 C13 -20.1(4)
N2 Cu1 N4 C13 179.3(4)
O5 Cu1 N4 C13 87.5(4)
N3 Cu1 N4 C9 2.3(2)
O2 Cu1 N4 C9 162.4(3)
N2 Cu1 N4 C9 1.8(5)
O5 Cu1 N4 C9 -90.0(3)
O3 N6 O2 Cu1 170.9(3)
O1 N6 O2 Cu1 -9.8(4)
N3 Cu1 O2 N6 0.1(6)
N2 Cu1 O2 N6 92.8(3)
N4 Cu1 O2 N6 -79.8(3)
O5 Cu1 O2 N6 -172.2(3)
O6 N5 O5 Cu1 -161.8(6)
O4 N5 O5 Cu1 16.2(7)
N3 Cu1 O5 N5 137.0(4)
O2 Cu1 O5 N5 -45.7(5)
N2 Cu1 O5 N5 59.6(4)
N4 Cu1 O5 N5 -142.4(4)
